data_7218923
loop_
_publ_author_name
'Venkatesan, Perumal'
'Thamotharan, Subbiah'
'Kumar, Rajendran Ganesh'
'Ilangovan, Andivelu'

_publ_section_title
;
 Invariant and variable intermolecular interactions in functionalized
 malonic acid half-esters: X-ray, Hirshfeld surface and PIXEL energy
 analyses
;
_journal_issue 4
_journal_name_full CrystEngComm
_journal_page_first 904
_journal_paper_doi 10.1039/C4CE02125H
_journal_volume 17
_journal_year 2015
_chemical_formula_sum 'C15 H17 N O6'
_chemical_formula_weight 307.30
_chemical_name_systematic
;
(2E)-2-(ethoxycarbonyl)-3-[(2-ethoxyphenyl)amino]acrylic acid
;
_space_group_IT_number 14
_symmetry_cell_setting -P2yn
_symmetry_space_group_name_Hall '-P 2yn'
_symmetry_space_group_name_H-M 'P 1 21/n 1'
_atom_sites_solution_hydrogens geom
_atom_sites_solution_primary direct
_atom_sites_solution_secondary difmap
_audit_block_doi 10.5517/ccwydy4
_audit_creation_method SHELXL-97
_audit_update_record
;
2011-07-04 deposited with the CCDC.
2014-11-25 downloaded from the CCDC.
;
_cell_angle_alpha 90.00
_cell_angle_beta 107.9040(10)
_cell_angle_gamma 90.00
_cell_formula_units_Z 4
_cell_length_a 7.9000(2)
_cell_length_b 23.1582(7)
_cell_length_c 8.7135(2)
_cell_measurement_reflns_used 4723
_cell_measurement_temperature 296(2)
_cell_measurement_theta_max 25.13
_cell_measurement_theta_min 2.46
_cell_volume 1516.93(7)
_computing_structure_refinement 'SHELXL-97 (Sheldrick, 1997)'
_diffrn_ambient_temperature 293(2)
_diffrn_measured_fraction_theta_full 0.997
_diffrn_measured_fraction_theta_max 0.997
_diffrn_radiation_monochromator graphite
_diffrn_radiation_source 'fine-focus sealed tube'
_diffrn_radiation_type MoK\a
_diffrn_radiation_wavelength 0.71073
_diffrn_reflns_av_R_equivalents 0.0299
_diffrn_reflns_av_sigmaI/netI 0.0261
_diffrn_reflns_limit_h_max 10
_diffrn_reflns_limit_h_min -9
_diffrn_reflns_limit_k_max 32
_diffrn_reflns_limit_k_min -32
_diffrn_reflns_limit_l_max 9
_diffrn_reflns_limit_l_min -12
_diffrn_reflns_number 18031
_diffrn_reflns_theta_full 29.63
_diffrn_reflns_theta_max 29.63
_diffrn_reflns_theta_min 1.76
_exptl_absorpt_coefficient_mu 0.105
_exptl_crystal_colour colourless
_exptl_crystal_density_diffrn 1.346
_exptl_crystal_density_method 'not measured'
_exptl_crystal_description prism
_exptl_crystal_F_000 648
_exptl_crystal_size_max 0.14
_exptl_crystal_size_mid 0.10
_exptl_crystal_size_min 0.08
_refine_diff_density_max 0.432
_refine_diff_density_min -0.253
_refine_diff_density_rms 0.035
_refine_ls_extinction_coef 0.002(2)
_refine_ls_extinction_expression Fc^*^=kFc[1+0.001xFc^2^\l^3^/sin(2\q)]^-1/4^
_refine_ls_extinction_method SHELXL
_refine_ls_goodness_of_fit_ref 0.922
_refine_ls_hydrogen_treatment mixed
_refine_ls_matrix_type full
_refine_ls_number_parameters 203
_refine_ls_number_reflns 4264
_refine_ls_number_restraints 0
_refine_ls_restrained_S_all 0.922
_refine_ls_R_factor_all 0.0906
_refine_ls_R_factor_gt 0.0527
_refine_ls_shift/su_max 0.041
_refine_ls_shift/su_mean 0.007
_refine_ls_structure_factor_coef Fsqd
_refine_ls_weighting_details 'calc w=1/[\s^2^(Fo^2^)+(0.1047P)^2^+0.3661P] where P=(Fo^2^+2Fc^2^)/3'
_refine_ls_weighting_scheme calc
_refine_ls_wR_factor_gt 0.1583
_refine_ls_wR_factor_ref 0.1918
_reflns_number_gt 2519
_reflns_number_total 4264
_reflns_threshold_expression >2sigma(I)
_cod_data_source_file c4ce02125h2.cif
_cod_data_source_block 586
_cod_depositor_comments 'Adding full bibliography for 7218923--7218927.cif.'
_cod_original_sg_symbol_H-M P121/n1
_cod_database_code 7218923

loop_
_symmetry_equiv_pos_as_xyz
'x, y, z'
'-x+1/2, y+1/2, -z+1/2'
'-x, -y, -z'
'x-1/2, -y-1/2, z-1/2'

loop_
_atom_site_label
_atom_site_type_symbol
_atom_site_fract_x
_atom_site_fract_y
_atom_site_fract_z
_atom_site_U_iso_or_equiv
_atom_site_adp_type
_atom_site_occupancy
_atom_site_symmetry_multiplicity
_atom_site_calc_flag
_atom_site_refinement_flags
N1 N 0.90477(19) 0.10319(6) 0.52815(17) 0.0495(4) Uani 1 1 d .
C1 C 0.8351(2) 0.06409(7) 0.40030(19) 0.0463(4) Uani 1 1 d .
C2 C 0.7649(2) 0.01111(7) 0.42962(19) 0.0467(4) Uani 1 1 d .
C8 C 1.0551(2) 0.19194(8) 0.6381(2) 0.0526(4) Uani 1 1 d .
O6 O 0.7091(2) -0.05946(6) 0.59916(16) 0.0669(4) Uani 1 1 d .
C7 C 0.9743(2) 0.15457(7) 0.5146(2) 0.0503(4) Uani 1 1 d .
O4 O 1.0214(2) 0.13202(7) 0.84544(17) 0.0737(4) Uani 1 1 d .
O5 O 0.7768(2) 0.02834(6) 0.70390(17) 0.0733(4) Uani 1 1 d .
C5 C 0.7790(3) 0.03647(9) 0.1219(2) 0.0651(5) Uani 1 1 d .
H5 H 0.7839 0.0450 0.0191 0.078 Uiso 1 1 calc R
C3 C 0.7042(3) -0.02818(8) 0.3031(2) 0.0577(5) Uani 1 1 d .
H3 H 0.6582 -0.0635 0.3223 0.069 Uiso 1 1 calc R
C13 C 0.7519(2) -0.00415(8) 0.5915(2) 0.0521(4) Uani 1 1 d .
C6 C 0.8399(3) 0.07601(8) 0.2445(2) 0.0582(5) Uani 1 1 d .
H6 H 0.8848 0.1112 0.2233 0.070 Uiso 1 1 calc R
O1 O 1.1993(2) 0.28243(6) 0.70128(19) 0.0778(5) Uani 1 1 d .
C4 C 0.7109(3) -0.01577(9) 0.1509(2) 0.0646(5) Uani 1 1 d .
H4 H 0.6697 -0.0424 0.0679 0.078 Uiso 1 1 calc R
C9 C 1.1218(2) 0.24676(8) 0.6007(2) 0.0589(5) Uani 1 1 d .
O2 O 1.0913(2) 0.25621(7) 0.44454(18) 0.0773(5) Uani 1 1 d .
O3 O 1.1583(3) 0.21523(8) 0.91873(19) 0.0985(6) Uani 1 1 d .
C12 C 1.0755(3) 0.17701(9) 0.8060(2) 0.0633(5) Uani 1 1 d .
C14 C 0.6895(3) -0.07949(10) 0.7507(3) 0.0696(6) Uani 1 1 d .
H14A H 0.5981 -0.0575 0.7778 0.083 Uiso 1 1 calc R
H14B H 0.8005 -0.0751 0.8371 0.083 Uiso 1 1 calc R
C10 C 1.1483(4) 0.31227(13) 0.3987(4) 0.1051(10) Uani 1 1 d .
H10A H 1.0999 0.3433 0.4473 0.126 Uiso 1 1 calc R
H10B H 1.2770 0.3150 0.4372 0.126 Uiso 1 1 calc R
C15 C 0.6387(4) -0.14118(12) 0.7275(4) 0.1029(9) Uani 1 1 d .
H15A H 0.6242 -0.1564 0.8252 0.154 Uiso 1 1 calc R
H15B H 0.7302 -0.1624 0.7006 0.154 Uiso 1 1 calc R
H15C H 0.5288 -0.1448 0.6416 0.154 Uiso 1 1 calc R
C11 C 1.0862(4) 0.31770(14) 0.2257(4) 0.1122(11) Uani 1 1 d .
H11A H 1.1228 0.3543 0.1950 0.168 Uiso 1 1 calc R
H11B H 0.9588 0.3152 0.1884 0.168 Uiso 1 1 calc R
H11C H 1.1357 0.2872 0.1783 0.168 Uiso 1 1 calc R
H7 H 0.9679 0.1659 0.4053 0.061(5) Uiso 1 1 d R
H1N H 0.9056 0.0929 0.6232 0.077(7) Uiso 1 1 d R
H4A H 1.1989 0.2526 0.8514 0.188(16) Uiso 1 1 d R

loop_
_atom_site_aniso_label
_atom_site_aniso_U_11
_atom_site_aniso_U_22
_atom_site_aniso_U_33
_atom_site_aniso_U_23
_atom_site_aniso_U_13
_atom_site_aniso_U_12
N1 0.0582(9) 0.0466(7) 0.0407(7) -0.0022(6) 0.0108(6) 0.0062(6)
C1 0.0492(9) 0.0472(8) 0.0390(8) -0.0003(6) 0.0084(7) 0.0111(7)
C2 0.0501(9) 0.0482(9) 0.0388(8) -0.0006(6) 0.0091(7) 0.0097(7)
C8 0.0487(9) 0.0515(9) 0.0526(10) -0.0044(8) 0.0083(7) 0.0064(7)
O6 0.0930(10) 0.0606(8) 0.0504(8) -0.0007(6) 0.0270(7) -0.0115(7)
C7 0.0474(9) 0.0520(9) 0.0492(9) 0.0004(7) 0.0116(7) 0.0069(7)
O4 0.0996(11) 0.0658(9) 0.0516(8) -0.0006(7) 0.0174(7) 0.0030(8)
O5 0.1088(12) 0.0664(9) 0.0504(8) -0.0108(6) 0.0331(8) -0.0089(8)
C5 0.0853(14) 0.0692(12) 0.0381(9) 0.0018(8) 0.0149(9) 0.0138(10)
C3 0.0681(12) 0.0528(10) 0.0470(10) -0.0046(8) 0.0102(8) 0.0025(8)
C13 0.0549(10) 0.0545(10) 0.0462(9) -0.0014(7) 0.0147(7) 0.0020(8)
C6 0.0750(13) 0.0534(10) 0.0449(10) 0.0038(8) 0.0163(9) 0.0077(9)
O1 0.0820(10) 0.0648(9) 0.0759(10) -0.0148(7) 0.0085(8) -0.0146(7)
C4 0.0804(13) 0.0633(12) 0.0437(10) -0.0123(8) 0.0095(9) 0.0076(10)
C9 0.0495(10) 0.0577(10) 0.0634(12) -0.0061(9) 0.0083(8) 0.0017(8)
O2 0.0898(11) 0.0727(9) 0.0652(9) -0.0012(7) 0.0175(8) -0.0275(8)
O3 0.1390(16) 0.0860(12) 0.0569(9) -0.0189(8) 0.0104(10) -0.0240(11)
C12 0.0713(12) 0.0588(11) 0.0538(11) -0.0072(9) 0.0105(9) 0.0082(9)
C14 0.0802(14) 0.0782(13) 0.0544(11) 0.0091(10) 0.0268(10) -0.0023(11)
C10 0.124(2) 0.103(2) 0.0883(19) -0.0045(15) 0.0316(17) -0.0590(18)
C15 0.135(2) 0.0865(18) 0.0902(19) 0.0182(14) 0.0386(17) -0.0243(17)
C11 0.110(2) 0.110(2) 0.108(2) 0.0284(18) 0.0212(18) -0.0325(18)

loop_
_atom_type_symbol
_atom_type_description
_atom_type_scat_dispersion_real
_atom_type_scat_dispersion_imag
_atom_type_scat_source
C C 0.0033 0.0016 'International Tables Vol C Tables 4.2.6.8 and 6.1.1.4'
H H 0.0000 0.0000 'International Tables Vol C Tables 4.2.6.8 and 6.1.1.4'
N N 0.0061 0.0033 'International Tables Vol C Tables 4.2.6.8 and 6.1.1.4'
O O 0.0106 0.0060 'International Tables Vol C Tables 4.2.6.8 and 6.1.1.4'

loop_
_citation_id
_citation_doi
_citation_year
1 10.1055/s-0031-1290449 2012

loop_
_geom_angle_atom_site_label_1
_geom_angle_atom_site_label_2
_geom_angle_atom_site_label_3
_geom_angle
C7 N1 C1 125.13(15)
C7 N1 H1N 116.9
C1 N1 H1N 117.9
C6 C1 C2 118.70(15)
C6 C1 N1 121.37(16)
C2 C1 N1 119.89(14)
C3 C2 C1 119.07(15)
C3 C2 C13 119.12(16)
C1 C2 C13 121.81(15)
C7 C8 C9 119.22(17)
C7 C8 C12 121.04(17)
C9 C8 C12 119.74(17)
C13 O6 C14 116.92(15)
N1 C7 C8 126.71(17)
N1 C7 H7 115.4
C8 C7 H7 117.9
C4 C5 C6 120.32(18)
C4 C5 H5 119.8
C6 C5 H5 119.8
C4 C3 C2 121.35(18)
C4 C3 H3 119.3
C2 C3 H3 119.3
O5 C13 O6 122.78(17)
O5 C13 C2 125.58(17)
O6 C13 C2 111.63(15)
C5 C6 C1 121.01(18)
C5 C6 H6 119.5
C1 C6 H6 119.5
C3 C4 C5 119.54(18)
C3 C4 H4 120.2
C5 C4 H4 120.2
O1 C9 O2 121.17(19)
O1 C9 C8 124.52(19)
O2 C9 C8 114.31(16)
C9 O2 C10 116.81(17)
C12 O3 H4A 106.0
O4 C12 O3 119.8(2)
O4 C12 C8 123.03(18)
O3 C12 C8 117.22(19)
O6 C14 C15 106.51(19)
O6 C14 H14A 110.4
C15 C14 H14A 110.4
O6 C14 H14B 110.4
C15 C14 H14B 110.4
H14A C14 H14B 108.6
C11 C10 O2 109.1(2)
C11 C10 H10A 109.9
O2 C10 H10A 109.9
C11 C10 H10B 109.9
O2 C10 H10B 109.8
H10A C10 H10B 108.3
C14 C15 H15A 109.5
C14 C15 H15B 109.5
H15A C15 H15B 109.5
C14 C15 H15C 109.5
H15A C15 H15C 109.5
H15B C15 H15C 109.5
C10 C11 H11A 109.5
C10 C11 H11B 109.5
H11A C11 H11B 109.5
C10 C11 H11C 109.5
H11A C11 H11C 109.5
H11B C11 H11C 109.5

loop_
_geom_bond_atom_site_label_1
_geom_bond_atom_site_label_2
_geom_bond_distance
N1 C7 1.331(2)
N1 C1 1.410(2)
N1 H1N 0.8595
C1 C6 1.397(2)
C1 C2 1.402(2)
C2 C3 1.395(2)
C2 C13 1.488(2)
C8 C7 1.376(2)
C8 C9 1.450(3)
C8 C12 1.464(3)
O6 C13 1.332(2)
O6 C14 1.452(2)
C7 H7 0.9743
O4 C12 1.215(3)
O5 C13 1.203(2)
C5 C4 1.379(3)
C5 C6 1.376(3)
C5 H5 0.9300
C3 C4 1.374(3)
C3 H3 0.9300
C6 H6 0.9300
O1 C9 1.223(2)
C4 H4 0.9300
C9 O2 1.325(2)
O2 C10 1.469(3)
O3 C12 1.334(2)
O3 H4A 1.1453
C14 C15 1.481(4)
C14 H14A 0.9700
C14 H14B 0.9700
C10 C11 1.440(4)
C10 H10A 0.9700
C10 H10B 0.9700
C15 H15A 0.9600
C15 H15B 0.9600
C15 H15C 0.9600
C11 H11A 0.9600
C11 H11B 0.9600
C11 H11C 0.9600

loop_
_geom_torsion_atom_site_label_1
_geom_torsion_atom_site_label_2
_geom_torsion_atom_site_label_3
_geom_torsion_atom_site_label_4
_geom_torsion
C7 N1 C1 C6 2.4(3)
C7 N1 C1 C2 -179.87(15)
C6 C1 C2 C3 0.8(2)
N1 C1 C2 C3 -177.03(15)
C6 C1 C2 C13 -178.69(16)
N1 C1 C2 C13 3.5(2)
C1 N1 C7 C8 -174.86(16)
C9 C8 C7 N1 -179.27(16)
C12 C8 C7 N1 1.1(3)
C1 C2 C3 C4 -0.4(3)
C13 C2 C3 C4 179.04(17)
C14 O6 C13 O5 1.2(3)
C14 O6 C13 C2 -179.02(16)
C3 C2 C13 O5 -169.51(19)
C1 C2 C13 O5 10.0(3)
C3 C2 C13 O6 10.8(2)
C1 C2 C13 O6 -169.76(15)
C4 C5 C6 C1 0.4(3)
C2 C1 C6 C5 -0.8(3)
N1 C1 C6 C5 176.99(17)
C2 C3 C4 C5 0.1(3)
C6 C5 C4 C3 -0.1(3)
C7 C8 C9 O1 -178.18(18)
C12 C8 C9 O1 1.4(3)
C7 C8 C9 O2 2.2(3)
C12 C8 C9 O2 -178.17(17)
O1 C9 O2 C10 -2.4(3)
C8 C9 O2 C10 177.2(2)
C7 C8 C12 O4 -1.0(3)
C9 C8 C12 O4 179.40(18)
C7 C8 C12 O3 178.81(18)
C9 C8 C12 O3 -0.8(3)
C13 O6 C14 C15 178.8(2)
C9 O2 C10 C11 -173.3(2)
